data_1518864
loop_
_publ_author_name
'Cen-Pacheco, Francisco'
'Santiago-Ben\'itez, Adri\'an J'
'Garc\'ia, Celina'
'\'Alvarez-M\'endez, Sergio J'
'Mart\'in-Rodr\'iguez, Alberto J'
'Norte, Manuel'
'Mart\'in, Victor S'
'Gav\'in, Jos\'e A'
'Fern\'andez, Jos\'e J'
'Daranas, Antonio Hern\'andez'

_publ_section_title
;
 Oxasqualenoids from Laurencia viridis: Combined
 Spectroscopic-Computational Analysis and Antifouling Potential.
;
_journal_issue 4
_journal_name_full 'Journal of natural products'
_journal_page_first 712
_journal_page_last 721
_journal_paper_doi 10.1021/np5008922
_journal_volume 78
_journal_year 2015
_chemical_formula_moiety 'C16 H19 Br O4'
_chemical_formula_sum 'C16 H19 Br O4'
_chemical_formula_weight 355.22
_space_group_crystal_system orthorhombic
_space_group_IT_number 19
_space_group_name_Hall 'P 2ac 2ab'
_space_group_name_H-M_alt 'P 21 21 21'
_symmetry_space_group_name_Hall 'P 2ac 2ab'
_symmetry_space_group_name_H-M 'P 21 21 21'
_atom_sites_solution_hydrogens geom
_atom_sites_solution_primary iterative
_audit_creation_date 2014-10-28
_audit_creation_method
;
Olex2 1.2
(compiled 2014.09.19 svn.r3010 for OlexSys, GUI svn.r4874)
;
_cell_angle_alpha 90
_cell_angle_beta 90
_cell_angle_gamma 90
_cell_formula_units_Z 4
_cell_length_a 7.7656(2)
_cell_length_b 10.9811(2)
_cell_length_c 18.7880(5)
_cell_measurement_reflns_used 3965
_cell_measurement_temperature 293(2)
_cell_measurement_theta_max 72.9610
_cell_measurement_theta_min 4.6580
_cell_volume 1602.14(7)
_computing_cell_refinement
;
CrysAlisPro, Agilent Technologies,
Version 1.171.37.35 (release 13-08-2014 CrysAlis171 .NET)
(compiled Aug 13 2014,18:06:01)
;
_computing_data_collection
;
CrysAlisPro, Agilent Technologies,
Version 1.171.37.35 (release 13-08-2014 CrysAlis171 .NET)
(compiled Aug 13 2014,18:06:01)
;
_computing_data_reduction
;
CrysAlisPro, Agilent Technologies,
Version 1.171.37.35 (release 13-08-2014 CrysAlis171 .NET)
(compiled Aug 13 2014,18:06:01)
;
_computing_molecular_graphics 'Olex2 (Dolomanov et al., 2009)'
_computing_publication_material 'Olex2 (Dolomanov et al., 2009)'
_computing_structure_refinement 'ShelXL (Sheldrick, 2008)'
_computing_structure_solution
;
Superflip (Palatinus & Chapuis, 2007;Palatinus & van der Lee, 2008;
Palatinus et al., 2012)
;
_diffrn_ambient_temperature 293(2)
_diffrn_detector 'CCD plate'
_diffrn_detector_area_resol_mean 10.5953
_diffrn_detector_type Atlas
_diffrn_measured_fraction_theta_full 1.000
_diffrn_measured_fraction_theta_max 1.000
_diffrn_measurement_details
;
  1 omega -108.00    2.00   1.0000    1.0000
omega____ theta____ kappa____ phi______ frames
    -      -40.6776  -19.0000   60.0000 110

  2 omega -137.00 -112.00   1.0000    5.0000
omega____ theta____ kappa____ phi______ frames
    -      -61.5000 -111.0000 -180.0000 25

  3 omega  -47.00  -10.00   1.0000    5.0000
omega____ theta____ kappa____ phi______ frames
    -      -61.5000   30.0000  120.0000 37

  4 omega   36.00   92.00   1.0000    5.0000
omega____ theta____ kappa____ phi______ frames
    -      107.0088  -45.0000   30.0000 56

  5 omega   45.00   79.00   1.0000    5.0000
omega____ theta____ kappa____ phi______ frames
    -      107.0088  -45.0000   90.0000 34

  6 omega  112.00  142.00   1.0000    5.0000
omega____ theta____ kappa____ phi______ frames
    -      107.0088  178.0000  -30.0000 30

  7 omega   29.00   62.00   1.0000    5.0000
omega____ theta____ kappa____ phi______ frames
    -      107.0088  -30.0000  -30.0000 33

  8 omega   38.00   94.00   1.0000    5.0000
omega____ theta____ kappa____ phi______ frames
    -      107.0088  -45.0000 -150.0000 56

  9 omega   29.00   90.00   1.0000    5.0000
omega____ theta____ kappa____ phi______ frames
    -      107.0088  -30.0000  -90.0000 61

 10 omega -135.00 -109.00   1.0000    5.0000
omega____ theta____ kappa____ phi______ frames
    -      -61.5000 -111.0000 -180.0000 26

 11 omega  -42.00    0.00   1.0000    5.0000
omega____ theta____ kappa____ phi______ frames
    -      -61.5000   30.0000  150.0000 42

 12 omega   85.00  166.00   1.0000    5.0000
omega____ theta____ kappa____ phi______ frames
    -      107.0088   45.0000  -30.0000 81

 13 omega   29.00   70.00   1.0000    5.0000
omega____ theta____ kappa____ phi______ frames
    -      107.0088  -30.0000   90.0000 41

 14 omega   99.00  155.00   1.0000    5.0000
omega____ theta____ kappa____ phi______ frames
    -      107.0088   15.0000   90.0000 56
;
_diffrn_measurement_device 'four-circle diffractometer'
_diffrn_measurement_device_type 'SuperNova, Dual, Cu at zero, Atlas'
_diffrn_measurement_method '\w scans'
_diffrn_orient_matrix_UB_11 0.1177981000
_diffrn_orient_matrix_UB_12 -0.0334669000
_diffrn_orient_matrix_UB_13 0.0629837000
_diffrn_orient_matrix_UB_21 -0.0823783000
_diffrn_orient_matrix_UB_22 0.1020776000
_diffrn_orient_matrix_UB_23 0.0448027000
_diffrn_orient_matrix_UB_31 -0.1367604000
_diffrn_orient_matrix_UB_32 -0.0902333000
_diffrn_orient_matrix_UB_33 0.0273396000
_diffrn_radiation_monochromator mirror
_diffrn_radiation_probe x-ray
_diffrn_radiation_type CuK\a
_diffrn_radiation_wavelength 1.54184
_diffrn_reflns_av_R_equivalents 0.0181
_diffrn_reflns_av_unetI/netI 0.0192
_diffrn_reflns_Laue_measured_fraction_full 1.000
_diffrn_reflns_Laue_measured_fraction_max 1.000
_diffrn_reflns_limit_h_max 6
_diffrn_reflns_limit_h_min -9
_diffrn_reflns_limit_k_max 12
_diffrn_reflns_limit_k_min -13
_diffrn_reflns_limit_l_max 22
_diffrn_reflns_limit_l_min -22
_diffrn_reflns_number 6349
_diffrn_reflns_point_group_measured_fraction_full 1.000
_diffrn_reflns_point_group_measured_fraction_max 1.000
_diffrn_reflns_theta_full 66.535
_diffrn_reflns_theta_max 66.535
_diffrn_reflns_theta_min 4.664
_diffrn_source 'sealed X-ray tube'
_diffrn_source_type 'SuperNova (Cu) X-ray Source'
_exptl_absorpt_coefficient_mu 3.612
_exptl_absorpt_correction_T_max 0.806
_exptl_absorpt_correction_T_min 0.593
_exptl_absorpt_correction_type gaussian
_exptl_absorpt_process_details
;
CrysAlisPro, Agilent Technologies,
Version 1.171.37.35 (release 13-08-2014 CrysAlis171 .NET)
(compiled Aug 13 2014,18:06:01)
Numerical absorption correction based on gaussian integration over
            a multifaceted crystal model
Empirical absorption correction using spherical harmonics,
 implemented in SCALE3 ABSPACK scaling algorithm.
;
_exptl_crystal_colour colourless
_exptl_crystal_colour_primary colourless
_exptl_crystal_density_diffrn 1.473
_exptl_crystal_density_meas ?
_exptl_crystal_description
;
;
_exptl_crystal_F_000 728
_exptl_crystal_size_max 0.2976
_exptl_crystal_size_mid 0.1515
_exptl_crystal_size_min 0.0913
_refine_diff_density_max 0.256
_refine_diff_density_min -0.388
_refine_diff_density_rms 0.036
_refine_ls_abs_structure_details
;
 Flack x determined using 1078 quotients [(I+)-(I-)]/[(I+)+(I-)]
 (Parsons, Flack and Wagner, Acta Cryst. B69 (2013) 249-259).
;
_refine_ls_abs_structure_Flack -0.024(9)
_refine_ls_extinction_coef 0.00087(18)
_refine_ls_extinction_expression Fc^*^=kFc[1+0.001xFc^2^\l^3^/sin(2\q)]^-1/4^
_refine_ls_extinction_method 'SHELXL-2014/7 (Sheldrick 2014'
_refine_ls_goodness_of_fit_ref 1.019
_refine_ls_hydrogen_treatment constr
_refine_ls_matrix_type full
_refine_ls_number_parameters 192
_refine_ls_number_reflns 2823
_refine_ls_number_restraints 0
_refine_ls_restrained_S_all 1.019
_refine_ls_R_factor_all 0.0291
_refine_ls_R_factor_gt 0.0278
_refine_ls_shift/su_max 0.001
_refine_ls_shift/su_mean 0.000
_refine_ls_structure_factor_coef Fsqd
_refine_ls_weighting_details 'w=1/[\s^2^(Fo^2^)+(0.0349P)^2^+0.4067P] where P=(Fo^2^+2Fc^2^)/3'
_refine_ls_weighting_scheme calc
_refine_ls_wR_factor_gt 0.0700
_refine_ls_wR_factor_ref 0.0713
_reflns_Friedel_coverage 0.717
_reflns_Friedel_fraction_full 0.999
_reflns_Friedel_fraction_max 0.999
_reflns_number_gt 2707
_reflns_number_total 2823
_reflns_threshold_expression 'I > 2\s(I)'
_cod_data_source_file np5008922_si_002.cif
_cod_data_source_block sam3456b
_cod_depositor_comments
;
The following automatic conversions were performed:

'_exptl_crystal_density_meas' value 'none' was changed to '?' - the
value is perceived as not measured.

Automatic conversion script
Id: cif_fix_values 3105 2015-03-04 15:46:00Z robertas 

 Adding full bibliography for 1518864.cif.
;
_cod_original_cell_volume 1602.15(7)
_cod_database_code 1518864
_chemical_oxdiff_formula C16H19O4Br
_shelx_space_group_comment
;
The symmetry employed for this shelxl refinement is uniquely defined
by the following loop, which should always be used as a source of
symmetry information in preference to the above space-group names.
They are only intended as comments.
;
_reflns_odcompleteness_completeness 99.94
_reflns_odcompleteness_iscentric 1
_reflns_odcompleteness_theta 66.49
_olex2_refinement_description
;
1. Others
 Fixed Uiso: H2(0.074) H3(0.07) H5(0.068) H6(0.068) H8A(0.078) H8B(0.078)
 H9(0.066) H11(0.059) H12A(0.076) H12B(0.076) H13A(0.091) H13B(0.091)
 H14A(0.105) H14B(0.105) H15A(0.112) H15B(0.112) H16A(0.101) H16B(0.101)
 H16C(0.101)
 Fixed X: H2(-0.466) H3(-0.4734) H5(-0.3435) H6(-0.3438) H8A(-0.5503) H8B(-
 0.4666) H9(-0.1839) H11(-0.5457) H12A(-0.5089) H12B(-0.3921) H13A(-0.6665)
 H13B(-0.7494) H14A(-0.5327) H14B(-0.7289) H15A(-0.5593) H15B(-0.6732) H16A(-
 0.1122) H16B(-0.1118) H16C(-0.0253)
 Fixed Y: H2(-0.7706) H3(-0.6219) H5(-0.8703) H6(-1.0199) H8A(-0.3796) H8B(-
 0.4659) H9(-0.3983) H11(-0.1963) H12A(-0.3031) H12B(-0.1986) H13A(-0.172)
 H13B(-0.1762) H14A(0.0111) H14B(0.0263) H15A(0.104) H15B(-0.0041) H16A(-
 0.0957) H16B(-0.1967) H16C(-0.222)
 Fixed Z: H2(0.198) H3(0.1114) H5(-0.0355) H6(0.0507) H8A(-0.0477) H8B(-
 0.1047) H9(-0.0608) H11(-0.0872) H12A(-0.1934) H12B(-0.2238) H13A(-0.271)
 H13B(-0.1947) H14A(-0.2459) H14B(-0.2277) H15A(-0.1358) H15B(-0.108) H16A(-
 0.1076) H16B(-0.1666) H16C(-0.0927)
;
_shelx_shelxl_version_number 2014/7
_olex2_submission_special_instructions 'No special instructions were received'

loop_
_space_group_symop_operation_xyz
'x, y, z'
'-x+1/2, -y, z+1/2'
'x+1/2, -y+1/2, -z'
'-x, y+1/2, -z+1/2'

loop_
_atom_site_label
_atom_site_type_symbol
_atom_site_fract_x
_atom_site_fract_y
_atom_site_fract_z
_atom_site_U_iso_or_equiv
_atom_site_adp_type
_atom_site_occupancy
_atom_site_site_symmetry_order
_atom_site_calc_flag
_atom_site_refinement_flags_posn
Br1 Br -0.39138(7) -1.02948(4) 0.20394(2) 0.08253(19) Uani 1 1 d .
O1 O -0.4366(4) -0.5253(2) -0.00515(12) 0.0638(6) Uani 1 1 d .
O2 O -0.3845(7) -0.6623(3) -0.09033(15) 0.1066(13) Uani 1 1 d .
O3 O -0.2898(3) -0.2488(2) -0.01154(12) 0.0576(6) Uani 1 1 d .
O4 O -0.4263(4) -0.0460(2) -0.11634(15) 0.0699(7) Uani 1 1 d .
C1 C -0.4019(5) -0.9076(3) 0.13225(18) 0.0534(7) Uani 1 1 d .
C2 C -0.4416(5) -0.7901(3) 0.15092(19) 0.0614(9) Uani 1 1 d .
H2 H -0.4660 -0.7706 0.1980 0.074 Uiso 1 1 calc R
C3 C -0.4452(5) -0.7016(3) 0.09926(18) 0.0582(9) Uani 1 1 d .
H3 H -0.4734 -0.6219 0.1114 0.070 Uiso 1 1 calc R
C4 C -0.4069(4) -0.7302(3) 0.02904(16) 0.0489(7) Uani 1 1 d .
C5 C -0.3686(5) -0.8502(3) 0.01145(18) 0.0563(8) Uani 1 1 d .
H5 H -0.3435 -0.8703 -0.0355 0.068 Uiso 1 1 calc R
C6 C -0.3674(5) -0.9395(3) 0.06268(18) 0.0570(8) Uani 1 1 d .
H6 H -0.3438 -1.0199 0.0507 0.068 Uiso 1 1 calc R
C7 C -0.4069(5) -0.6385(3) -0.02915(18) 0.0587(8) Uani 1 1 d .
C8 C -0.4507(6) -0.4299(3) -0.0580(2) 0.0651(10) Uani 1 1 d .
H8A H -0.5503 -0.3796 -0.0477 0.078 Uiso 1 1 calc R
H8B H -0.4666 -0.4659 -0.1047 0.078 Uiso 1 1 calc R
C9 C -0.2924(5) -0.3530(3) -0.05812(18) 0.0550(8) Uani 1 1 d .
H9 H -0.1839 -0.3983 -0.0608 0.066 Uiso 1 1 calc R
C10 C -0.2867(4) -0.2297(3) -0.08844(16) 0.0480(7) Uani 1 1 d .
C11 C -0.4490(4) -0.1746(3) -0.11824(17) 0.0494(7) Uani 1 1 d .
H11 H -0.5457 -0.1963 -0.0872 0.059 Uiso 1 1 calc R
C12 C -0.4895(5) -0.2158(4) -0.19310(18) 0.0634(9) Uani 1 1 d .
H12A H -0.5089 -0.3031 -0.1934 0.076 Uiso 1 1 calc R
H12B H -0.3921 -0.1986 -0.2238 0.076 Uiso 1 1 calc R
C13 C -0.6487(6) -0.1509(4) -0.2214(2) 0.0754(11) Uani 1 1 d .
H13A H -0.6665 -0.1720 -0.2710 0.091 Uiso 1 1 calc R
H13B H -0.7494 -0.1762 -0.1947 0.091 Uiso 1 1 calc R
C14 C -0.6238(6) -0.0154(4) -0.2142(2) 0.0871(13) Uani 1 1 d .
H14A H -0.5327 0.0111 -0.2459 0.105 Uiso 1 1 calc R
H14B H -0.7289 0.0263 -0.2277 0.105 Uiso 1 1 calc R
C15 C -0.5781(7) 0.0168(4) -0.1392(3) 0.0933(15) Uani 1 1 d .
H15A H -0.5593 0.1040 -0.1358 0.112 Uiso 1 1 calc R
H15B H -0.6732 -0.0041 -0.1080 0.112 Uiso 1 1 calc R
C16 C -0.1189(5) -0.1817(4) -0.1164(2) 0.0676(9) Uani 1 1 d .
H16A H -0.1122 -0.0957 -0.1076 0.101 Uiso 1 1 calc GR
H16B H -0.1118 -0.1967 -0.1666 0.101 Uiso 1 1 calc GR
H16C H -0.0253 -0.2220 -0.0927 0.101 Uiso 1 1 calc GR

loop_
_atom_site_aniso_label
_atom_site_aniso_U_11
_atom_site_aniso_U_22
_atom_site_aniso_U_33
_atom_site_aniso_U_23
_atom_site_aniso_U_13
_atom_site_aniso_U_12
Br1 0.1094(3) 0.0556(2) 0.0826(3) 0.0215(2) -0.0015(3) 0.0016(3)
O1 0.0929(18) 0.0428(11) 0.0557(12) 0.0076(11) -0.0045(12) -0.0051(13)
O2 0.188(4) 0.0760(18) 0.0558(16) 0.0093(14) 0.026(2) 0.033(3)
O3 0.0657(13) 0.0615(13) 0.0457(12) 0.0052(10) -0.0028(10) -0.0054(12)
O4 0.0834(18) 0.0394(12) 0.0868(17) -0.0067(12) -0.0217(14) 0.0071(12)
C1 0.0544(17) 0.0441(15) 0.0618(18) 0.0066(14) -0.0020(16) -0.0047(16)
C2 0.085(3) 0.0495(18) 0.0495(17) -0.0007(15) 0.0049(17) 0.0000(18)
C3 0.082(2) 0.0362(15) 0.0561(18) -0.0033(14) 0.0035(17) 0.0017(16)
C4 0.0534(16) 0.0419(15) 0.0515(15) 0.0006(12) 0.0029(14) -0.0007(14)
C5 0.066(2) 0.0498(17) 0.0530(17) -0.0078(14) 0.0012(16) 0.0068(17)
C6 0.0612(19) 0.0382(15) 0.071(2) -0.0050(14) -0.0026(17) 0.0073(14)
C7 0.071(2) 0.0513(18) 0.0537(19) 0.0021(14) 0.0067(18) 0.0010(18)
C8 0.082(3) 0.0484(18) 0.065(2) 0.0126(16) -0.0075(19) -0.0046(17)
C9 0.0612(19) 0.0488(17) 0.0550(18) 0.0075(15) 0.0027(16) 0.0068(16)
C10 0.0558(17) 0.0452(16) 0.0429(15) 0.0001(13) 0.0031(13) 0.0013(14)
C11 0.0604(19) 0.0400(16) 0.0478(16) 0.0020(13) 0.0020(13) -0.0025(14)
C12 0.082(2) 0.056(2) 0.0522(19) -0.0024(16) -0.0078(17) -0.0016(18)
C13 0.081(3) 0.085(3) 0.060(2) 0.0109(19) -0.0170(19) -0.007(2)
C14 0.084(3) 0.076(3) 0.102(3) 0.035(2) -0.018(3) 0.006(2)
C15 0.102(4) 0.055(2) 0.122(4) -0.005(2) -0.025(3) 0.024(3)
C16 0.060(2) 0.073(2) 0.069(2) 0.0169(18) 0.0060(19) -0.003(2)

loop_
_atom_type_symbol
_atom_type_description
_atom_type_scat_dispersion_real
_atom_type_scat_dispersion_imag
_atom_type_scat_source
C C 0.0181 0.0091 'International Tables Vol C Tables 4.2.6.8 and 6.1.1.4'
H H 0.0000 0.0000 'International Tables Vol C Tables 4.2.6.8 and 6.1.1.4'
Br Br -0.6763 1.2805 'International Tables Vol C Tables 4.2.6.8 and 6.1.1.4'
O O 0.0492 0.0322 'International Tables Vol C Tables 4.2.6.8 and 6.1.1.4'

loop_
_exptl_crystal_face_index_h
_exptl_crystal_face_index_k
_exptl_crystal_face_index_l
_exptl_crystal_face_perp_dist
_exptl_oxdiff_crystal_face_indexfrac_h
_exptl_oxdiff_crystal_face_indexfrac_k
_exptl_oxdiff_crystal_face_indexfrac_l
_exptl_oxdiff_crystal_face_x
_exptl_oxdiff_crystal_face_y
_exptl_oxdiff_crystal_face_z
-3 -5 4 0.0693 -3.0554 -5.0540 4.3939 0.0860 -0.0673 0.9940
-5 -2 2 0.0586 -4.7543 -2.0366 2.0620 -0.3620 0.2761 0.8903
-5 1 0 0.0610 -4.9901 0.9740 -0.3854 -0.6447 0.4932 0.5840
4 3 -3 0.0712 4.3091 3.2492 -3.0188 0.2087 -0.1586 -0.9650
4 -4 3 0.1226 4.0924 -3.8254 2.7960 0.7862 -0.6023 -0.1381
0 -6 5 0.0812 -0.0671 -6.4268 5.2716 0.5392 -0.4143 0.7332
0 0 1 0.0192 0.0001 0.0004 1.0000 0.0630 0.0448 0.0273
0 -1 -5 0.0498 -0.0004 -1.0027 -4.9987 -0.2813 -0.3263 -0.0461
3 4 5 0.0649 3.0006 4.0071 4.9980 0.5342 0.3858 -0.6353
-2 1 5 0.0478 -2.0004 1.0008 4.9964 0.0456 0.4908 0.3199
-1 0 -5 0.0508 -1.0010 -0.0032 -5.0012 -0.4328 -0.1419 0.0005

loop_
_geom_angle_atom_site_label_1
_geom_angle_atom_site_label_2
_geom_angle_atom_site_label_3
_geom_angle
C7 O1 C8 116.9(3)
C9 O3 C10 60.9(2)
C11 O4 C15 111.6(3)
C2 C1 Br1 119.4(3)
C2 C1 C6 121.6(3)
C6 C1 Br1 119.0(2)
C1 C2 C3 119.3(3)
C2 C3 C4 120.5(3)
C3 C4 C5 119.1(3)
C3 C4 C7 123.0(3)
C5 C4 C7 117.9(3)
C6 C5 C4 120.7(3)
C5 C6 C1 118.8(3)
O1 C7 C4 112.4(3)
O2 C7 O1 123.5(3)
O2 C7 C4 124.1(3)
O1 C8 C9 110.4(3)
O3 C9 C8 117.4(3)
O3 C9 C10 60.2(2)
C10 C9 C8 123.2(3)
O3 C10 C9 58.9(2)
O3 C10 C11 114.3(3)
O3 C10 C16 114.3(3)
C9 C10 C11 119.3(3)
C9 C10 C16 119.1(3)
C16 C10 C11 117.1(3)
O4 C11 C10 106.6(3)
O4 C11 C12 110.3(3)
C10 C11 C12 113.5(3)
C11 C12 C13 110.7(3)
C14 C13 C12 109.1(4)
C15 C14 C13 110.4(3)
O4 C15 C14 111.3(4)

loop_
_geom_bond_atom_site_label_1
_geom_bond_atom_site_label_2
_geom_bond_distance
Br1 C1 1.900(3)
O1 C7 1.342(4)
O1 C8 1.448(4)
O2 C7 1.192(4)
O3 C9 1.440(4)
O3 C10 1.460(4)
O4 C11 1.423(4)
O4 C15 1.432(5)
C1 C2 1.373(5)
C1 C6 1.379(5)
C2 C3 1.374(5)
C3 C4 1.388(4)
C4 C5 1.391(5)
C4 C7 1.487(4)
C5 C6 1.374(5)
C8 C9 1.491(5)
C9 C10 1.469(5)
C10 C11 1.507(5)
C10 C16 1.501(5)
C11 C12 1.511(5)
C12 C13 1.523(6)
C13 C14 1.506(7)
C14 C15 1.496(6)
